data_9005689
loop_
_publ_author_name
'Marschall, H. R.'
'Ertl, A.'
'Hughes, J. M.'
'McCammon, C. A.'

_publ_section_title
;
 Metamorphic Na- and OH-rich disordered dravite with tetrahedral boron,
 associated with omphacite, from Syros, Greece: chemistry and structure
 Sample: SY309B
;
_journal_name_full 'European Journal of Mineralogy'
_journal_page_first 817
_journal_page_last 823
_journal_paper_doi 10.1127/0935-1221/2004/0016-0817
_journal_volume 16
_journal_year 2004
_chemical_compound_source 'Syros, Greece'
_chemical_formula_sum 'Al5.91 B3.18 Ca0.02 F0.07 Fe0.63 H3.93 Mg2.37 Na0.96 O30.93 Si5.82 Ti0.06'
_chemical_name_mineral Dravite
_space_group_IT_number 160
_symmetry_space_group_name_Hall 'R 3 -2"'
_symmetry_space_group_name_H-M 'R 3 m :H'
_cell_angle_alpha 90
_cell_angle_beta 90
_cell_angle_gamma 120
_cell_formula_units_Z 3
_cell_length_a 15.9443
_cell_length_b 15.9443
_cell_length_c 7.2094
_cell_volume 1587.233
_database_code_amcsd 0007080
_exptl_crystal_density_diffrn 3.063
_cod_original_sg_symbol_H-M 'R 3 m'
_cod_original_formula_sum 'Na.96 Ca.02 Mg2.37 Al5.91 Fe.63 Ti.06 Si5.82 B3.18 O30.93 F.07 H3.93'
_cod_database_code 9005689

loop_
_space_group_symop_operation_xyz
x,y,z
2/3+x,1/3+y,1/3+z
1/3+x,2/3+y,2/3+z
x,x-y,z
2/3+x,1/3+x-y,1/3+z
1/3+x,2/3+x-y,2/3+z
-y,-x,z
2/3-y,1/3-x,1/3+z
1/3-y,2/3-x,2/3+z
-x+y,y,z
2/3-x+y,1/3+y,1/3+z
1/3-x+y,2/3+y,2/3+z
-y,x-y,z
2/3-y,1/3+x-y,1/3+z
1/3-y,2/3+x-y,2/3+z
-x+y,-x,z
2/3-x+y,1/3-x,1/3+z
1/3-x+y,2/3-x,2/3+z

loop_
_atom_site_label
_atom_site_fract_x
_atom_site_fract_y
_atom_site_fract_z
_atom_site_occupancy
_atom_site_U_iso_or_equiv
_atom_site_type_symbol
_atom_site_attached_hydrogens
NaX 0.00000 0.00000 0.25000 0.96000 0.02450 Na 0
CaX 0.00000 0.00000 0.25000 0.02000 0.02450 Ca 0
MgY 0.12515 0.06257 -0.36140 0.43000 0.01120 Mg 0
AlY 0.12515 0.06257 -0.36140 0.33000 0.01120 Al 0
Fe2+Y 0.12515 0.06257 -0.36140 0.15000 0.01120 Fe 0
Fe3+Y 0.12515 0.06257 -0.36140 0.06000 0.01120 Fe 0
TiY 0.12515 0.06257 -0.36140 0.02000 0.01120 Ti 0
AlZ 0.29829 0.26178 -0.38120 0.82000 0.00770 Al 0
MgZ 0.29829 0.26178 -0.38120 0.18000 0.00770 Mg 0
SiT 0.19184 0.18997 0.00600 0.97000 0.00570 Si 0
BT 0.19184 0.18997 0.00600 0.03000 0.00570 B 0
B 0.11005 0.22010 0.46180 1.00000 0.00910 B 0
O-H1 0.00000 0.00000 -0.21960 0.93000 0.01620 O 1
F1 0.00000 0.00000 -0.21960 0.07000 0.01620 F 0
O2 0.06101 0.12202 0.49170 1.00000 0.01410 O 0
O3 0.26540 0.13270 -0.48160 1.00000 0.01400 O 0
O4 0.09298 0.18596 0.07550 1.00000 0.01240 O 0
O5 0.18400 0.09200 0.09660 1.00000 0.01260 O 0
O6 0.19632 0.18627 -0.21600 1.00000 0.01080 O 0
O7 0.28478 0.28470 0.08600 1.00000 0.01050 O 0
O8 0.20952 0.27031 0.44770 1.00000 0.01190 O 0
H3 0.26600 0.13300 0.38900 1.00000 0.02000 H 0

loop_
_cod_changelog_entry_id
_cod_changelog_entry_author
_cod_changelog_entry_date
_cod_changelog_entry_text
1
;cod-tools version 3.8.0
Id: cif_guess_AMCSD_atom_types 9574 2023-05-10 09:00:05Z saulius
;
2023-05-10T18:50:18+03:00
;Derived atom types and hydrogen counts
from atom names that follow the AMCSD naming convention
(Wat == water, O-H == hydroxyl).
;

loop_
_cod_related_entry_id
_cod_related_entry_database
_cod_related_entry_code
1 AMCSD 0007080
